data_4311721
loop_
_publ_author_name
'Shane G. Telfer'
'Tomohiro Sato'
'Takunori Harada'
'Reiko Kuroda'
'Julie Lefebvre'
'Daniel B. Leznoff'

_publ_section_title
;
 Mono- and Dinuclear Complexes of Chiral Tri- and Tetradentate Schiff-Base
 Ligands Derived from 1,1'-Binaphthyl-2,2'-diamine
;
_journal_name_full 'Inorganic Chemistry'
_journal_page_first 6168
_journal_page_last 6176
_journal_paper_doi 10.1021/ic049910y
_journal_volume 43
_journal_year 2004
_chemical_formula_sum 'C56 H54 Cu2 N6 O12 S2'
_chemical_formula_weight 1194.25
_chemical_name_systematic
;
 ?
;
_space_group_IT_number 14
_symmetry_cell_setting monoclinic
_symmetry_space_group_name_Hall '-P 2yn'
_symmetry_space_group_name_H-M 'P 1 21/n 1'
_atom_sites_solution_hydrogens geom
_atom_sites_solution_primary direct
_atom_sites_solution_secondary difmap
_audit_creation_method SHELXL-97
_cell_angle_alpha 90.00
_cell_angle_beta 115.4660(10)
_cell_angle_gamma 90.00
_cell_formula_units_Z 2
_cell_length_a 17.6884(11)
_cell_length_b 8.5915(5)
_cell_length_c 18.7066(11)
_cell_measurement_reflns_used 4949
_cell_measurement_temperature 100(2)
_cell_measurement_theta_max 27.90
_cell_measurement_theta_min 1.33
_cell_volume 2566.6(3)
_computing_cell_refinement 'Bruker SMART'
_computing_data_collection 'Bruker SMART'
_computing_data_reduction 'Bruker SAINT'
_computing_structure_refinement 'SHELXL-97 (Sheldrick, 1997)'
_computing_structure_solution 'SHELXS-97 (Sheldrick, 1997)'
_diffrn_ambient_temperature 100(2)
_diffrn_measured_fraction_theta_full 0.969
_diffrn_measured_fraction_theta_max 0.969
_diffrn_measurement_device_type 'CCD area detector'
_diffrn_measurement_method 'omega scan'
_diffrn_radiation_monochromator graphite
_diffrn_radiation_source 'fine-focus sealed tube'
_diffrn_radiation_type MoK\a
_diffrn_radiation_wavelength 0.71073
_diffrn_reflns_av_R_equivalents 0.0286
_diffrn_reflns_av_sigmaI/netI 0.0442
_diffrn_reflns_limit_h_max 23
_diffrn_reflns_limit_h_min -22
_diffrn_reflns_limit_k_max 8
_diffrn_reflns_limit_k_min -11
_diffrn_reflns_limit_l_max 21
_diffrn_reflns_limit_l_min -24
_diffrn_reflns_number 15494
_diffrn_reflns_theta_full 27.90
_diffrn_reflns_theta_max 27.90
_diffrn_reflns_theta_min 1.33
_exptl_absorpt_coefficient_mu 0.983
_exptl_absorpt_correction_T_max 0.9525
_exptl_absorpt_correction_T_min 0.7570
_exptl_absorpt_correction_type empirical
_exptl_absorpt_process_details 'Bruker SADABS'
_exptl_crystal_colour brown
_exptl_crystal_density_diffrn 1.545
_exptl_crystal_density_method 'not measured'
_exptl_crystal_description needle
_exptl_crystal_F_000 1236
_exptl_crystal_size_max 0.30
_exptl_crystal_size_mid 0.08
_exptl_crystal_size_min 0.05
_refine_diff_density_max 0.572
_refine_diff_density_min -0.297
_refine_diff_density_rms 0.079
_refine_ls_extinction_method none
_refine_ls_goodness_of_fit_ref 1.040
_refine_ls_hydrogen_treatment mixed
_refine_ls_matrix_type full
_refine_ls_number_parameters 364
_refine_ls_number_reflns 5941
_refine_ls_number_restraints 0
_refine_ls_restrained_S_all 1.040
_refine_ls_R_factor_all 0.0456
_refine_ls_R_factor_gt 0.0352
_refine_ls_shift/su_max 0.001
_refine_ls_shift/su_mean 0.000
_refine_ls_structure_factor_coef Fsqd
_refine_ls_weighting_details 'calc w=1/[\s^2^(Fo^2^)+(0.0437P)^2^+1.4995P] where P=(Fo^2^+2Fc^2^)/3'
_refine_ls_weighting_scheme calc
_refine_ls_wR_factor_gt 0.0875
_refine_ls_wR_factor_ref 0.0917
_reflns_number_gt 4949
_reflns_number_total 5941
_reflns_threshold_expression >2sigma(I)
_cod_data_source_file ic049910ysi20040122_090530_5.cif
_cod_data_source_block Fig8
_cod_database_code 4311721

loop_
_symmetry_equiv_pos_as_xyz
'x, y, z'
'-x+1/2, y+1/2, -z+1/2'
'-x, -y, -z'
'x-1/2, -y-1/2, z-1/2'

loop_
_atom_site_label
_atom_site_type_symbol
_atom_site_fract_x
_atom_site_fract_y
_atom_site_fract_z
_atom_site_U_iso_or_equiv
_atom_site_adp_type
_atom_site_occupancy
_atom_site_symmetry_multiplicity
_atom_site_calc_flag
_atom_site_refinement_flags
_atom_site_disorder_assembly
_atom_site_disorder_group
C1 C 0.52257(11) -0.1055(2) 0.80469(11) 0.0104(4) Uani 1 1 d . . .
C2 C 0.59325(12) -0.0485(2) 0.79996(11) 0.0111(4) Uani 1 1 d . . .
C3 C 0.67222(12) -0.1213(2) 0.84000(12) 0.0138(4) Uani 1 1 d . . .
H3 H 0.7192 -0.0788 0.8371 0.017 Uiso 1 1 calc R . .
C4 C 0.67962(12) -0.2530(2) 0.88272(11) 0.0140(4) Uani 1 1 d . . .
H4 H 0.7319 -0.2992 0.9095 0.017 Uiso 1 1 calc R . .
C5 C 0.61411(13) -0.4644(2) 0.92578(12) 0.0166(4) Uani 1 1 d . . .
H5 H 0.6654 -0.5151 0.9498 0.020 Uiso 1 1 calc R . .
C6 C 0.54493(14) -0.5293(3) 0.92847(13) 0.0201(5) Uani 1 1 d . . .
H6 H 0.5492 -0.6245 0.9536 0.024 Uiso 1 1 calc R . .
C7 C 0.46706(13) -0.4523(3) 0.89322(13) 0.0192(4) Uani 1 1 d . . .
H7 H 0.4204 -0.4962 0.8961 0.023 Uiso 1 1 calc R . .
C8 C 0.45954(12) -0.3138(2) 0.85488(12) 0.0148(4) Uani 1 1 d . . .
H8 H 0.4078 -0.2642 0.8324 0.018 Uiso 1 1 calc R . .
C9 C 0.52941(12) -0.2445(2) 0.84883(11) 0.0117(4) Uani 1 1 d . . .
C10 C 0.60858(12) -0.3205(2) 0.88682(11) 0.0127(4) Uani 1 1 d . . .
C11 C 0.43999(11) -0.0254(2) 0.76176(11) 0.0111(4) Uani 1 1 d . . .
C12 C 0.40146(12) -0.0275(2) 0.68054(11) 0.0111(4) Uani 1 1 d . . .
C13 C 0.32260(12) 0.0458(2) 0.63836(12) 0.0141(4) Uani 1 1 d . . .
H13 H 0.2972 0.0438 0.5833 0.017 Uiso 1 1 calc R . .
C14 C 0.28411(12) 0.1187(2) 0.67803(12) 0.0149(4) Uani 1 1 d . . .
H14 H 0.2315 0.1627 0.6498 0.018 Uiso 1 1 calc R . .
C15 C 0.28579(12) 0.2122(2) 0.80418(12) 0.0168(4) Uani 1 1 d . . .
H15 H 0.2336 0.2582 0.7767 0.020 Uiso 1 1 calc R . .
C16 C 0.32563(13) 0.2261(2) 0.88453(12) 0.0166(4) Uani 1 1 d . . .
H16 H 0.3003 0.2800 0.9115 0.020 Uiso 1 1 calc R . .
C17 C 0.40523(12) 0.1586(2) 0.92671(12) 0.0150(4) Uani 1 1 d . . .
H17 H 0.4328 0.1706 0.9814 0.018 Uiso 1 1 calc R . .
C18 C 0.44232(12) 0.0756(2) 0.88807(12) 0.0130(4) Uani 1 1 d . . .
H18 H 0.4945 0.0304 0.9169 0.016 Uiso 1 1 calc R . .
C19 C 0.40225(12) 0.0574(2) 0.80455(11) 0.0113(4) Uani 1 1 d . . .
C20 C 0.32267(12) 0.1290(2) 0.76191(12) 0.0132(4) Uani 1 1 d . . .
N21 N 0.58608(10) 0.08151(19) 0.75006(10) 0.0108(3) Uani 1 1 d . . .
C22 C 0.63377(12) 0.1998(2) 0.77706(11) 0.0130(4) Uani 1 1 d . . .
H22 H 0.6707 0.2075 0.8303 0.016 Uiso 1 1 calc R . .
C23 C 0.62779(11) 0.3224(2) 0.72063(11) 0.0118(4) Uani 1 1 d . . .
N24 N 0.57942(9) 0.28392(19) 0.64411(9) 0.0110(3) Uani 1 1 d . . .
C25 C 0.57144(12) 0.3877(2) 0.58831(12) 0.0142(4) Uani 1 1 d . . .
H25 H 0.5412 0.3604 0.5354 0.017 Uiso 1 1 calc R . .
C26 C 0.60675(12) 0.5355(2) 0.60647(12) 0.0148(4) Uani 1 1 d . . .
H26 H 0.5988 0.6064 0.5663 0.018 Uiso 1 1 calc R . .
C27 C 0.65372(12) 0.5761(2) 0.68481(12) 0.0150(4) Uani 1 1 d . . .
H27 H 0.6763 0.6754 0.6983 0.018 Uiso 1 1 calc R . .
C28 C 0.66652(12) 0.4649(2) 0.74323(12) 0.0135(4) Uani 1 1 d . . .
H28 H 0.7004 0.4865 0.7962 0.016 Uiso 1 1 calc R . .
N29 N 0.44344(11) -0.0895(2) 0.63658(10) 0.0115(3) Uani 1 1 d . . .
Cu Cu 0.519184(14) 0.08039(3) 0.629588(13) 0.00962(8) Uani 1 1 d . . .
S1 S 0.37136(3) 0.06654(6) 0.45356(3) 0.01016(11) Uani 1 1 d . . .
O11 O 0.43750(8) 0.14743(17) 0.52413(8) 0.0139(3) Uani 1 1 d . . .
O12 O 0.39608(9) 0.07465(16) 0.38761(8) 0.0139(3) Uani 1 1 d . . .
O13 O 0.29270(8) 0.15259(18) 0.43156(8) 0.0165(3) Uani 1 1 d . . .
O14 O 0.36295(9) -0.09541(16) 0.47343(8) 0.0144(3) Uani 1 1 d . . .
O31 O 0.79047(12) 0.0801(2) 1.00804(12) 0.0366(5) Uani 1 1 d . . .
H31 H 0.7972 0.1571 0.9855 0.055 Uiso 1 1 calc R . .
C32 C 0.71396(17) 0.0933(3) 1.01410(16) 0.0329(6) Uani 1 1 d . . .
H32A H 0.7234 0.0771 1.0681 0.049 Uiso 1 1 calc R . .
H32B H 0.6754 0.0164 0.9810 0.049 Uiso 1 1 calc R . .
H32C H 0.6910 0.1953 0.9973 0.049 Uiso 1 1 calc R . .
O36 O 0.92500(13) -0.0600(2) 1.13411(13) 0.0428(5) Uani 1 1 d . . .
H36 H 0.8872 -0.0357 1.0913 0.064 Uiso 1 1 calc R . .
C37 C 0.92899(16) 0.0494(3) 1.19248(17) 0.0331(6) Uani 1 1 d . . .
H37A H 0.9785 0.0309 1.2405 0.050 Uiso 1 1 calc R . .
H37B H 0.8804 0.0385 1.2025 0.050 Uiso 1 1 calc R . .
H37C H 0.9308 0.1529 1.1739 0.050 Uiso 1 1 calc R . .
H29A H 0.4703(15) -0.171(3) 0.6594(15) 0.022(7) Uiso 1 1 d . . .
H29B H 0.4095(17) -0.109(3) 0.5865(17) 0.028(7) Uiso 1 1 d . . .

loop_
_atom_site_aniso_label
_atom_site_aniso_U_11
_atom_site_aniso_U_22
_atom_site_aniso_U_33
_atom_site_aniso_U_23
_atom_site_aniso_U_13
_atom_site_aniso_U_12
C1 0.0094(9) 0.0113(9) 0.0089(8) -0.0004(7) 0.0024(7) 0.0008(7)
C2 0.0135(9) 0.0112(9) 0.0081(8) -0.0015(7) 0.0040(7) 0.0000(7)
C3 0.0103(9) 0.0170(10) 0.0145(9) -0.0018(8) 0.0058(7) -0.0015(8)
C4 0.0116(9) 0.0158(10) 0.0121(9) -0.0018(8) 0.0025(7) 0.0026(8)
C5 0.0176(10) 0.0156(10) 0.0137(9) 0.0013(8) 0.0039(8) 0.0031(8)
C6 0.0260(11) 0.0136(10) 0.0191(10) 0.0073(9) 0.0080(9) 0.0016(9)
C7 0.0166(10) 0.0192(11) 0.0210(11) 0.0049(9) 0.0075(8) -0.0026(8)
C8 0.0124(9) 0.0158(10) 0.0157(10) 0.0034(8) 0.0056(8) 0.0015(8)
C9 0.0129(9) 0.0128(10) 0.0089(8) 0.0005(7) 0.0043(7) 0.0011(8)
C10 0.0138(9) 0.0132(10) 0.0090(8) -0.0008(8) 0.0030(7) 0.0014(8)
C11 0.0085(9) 0.0105(9) 0.0141(9) 0.0034(8) 0.0048(7) 0.0006(7)
C12 0.0111(9) 0.0099(9) 0.0130(9) -0.0006(8) 0.0060(7) -0.0029(7)
C13 0.0124(9) 0.0153(10) 0.0118(9) 0.0025(8) 0.0026(7) -0.0023(8)
C14 0.0085(9) 0.0158(10) 0.0167(10) 0.0040(8) 0.0020(7) 0.0004(7)
C15 0.0115(9) 0.0174(10) 0.0210(10) 0.0025(8) 0.0066(8) 0.0035(8)
C16 0.0185(10) 0.0152(10) 0.0205(10) 0.0000(8) 0.0126(8) 0.0013(8)
C17 0.0194(10) 0.0139(10) 0.0128(9) 0.0001(8) 0.0080(8) -0.0005(8)
C18 0.0124(9) 0.0120(9) 0.0142(9) 0.0030(8) 0.0052(8) 0.0001(7)
C19 0.0115(9) 0.0097(9) 0.0133(9) 0.0018(7) 0.0059(7) -0.0011(7)
C20 0.0115(9) 0.0123(9) 0.0161(9) 0.0018(8) 0.0061(8) -0.0009(8)
N21 0.0098(8) 0.0113(8) 0.0121(8) 0.0008(6) 0.0055(6) 0.0003(6)
C22 0.0127(9) 0.0145(10) 0.0118(9) -0.0010(8) 0.0054(7) 0.0008(8)
C23 0.0093(9) 0.0131(10) 0.0125(9) -0.0001(8) 0.0042(7) 0.0009(7)
N24 0.0093(7) 0.0110(8) 0.0115(8) 0.0000(6) 0.0035(6) -0.0004(6)
C25 0.0121(9) 0.0154(10) 0.0124(9) -0.0002(8) 0.0027(7) 0.0005(8)
C26 0.0126(9) 0.0146(10) 0.0166(10) 0.0053(8) 0.0057(8) 0.0009(8)
C27 0.0127(9) 0.0108(9) 0.0213(10) -0.0023(8) 0.0072(8) -0.0014(8)
C28 0.0125(9) 0.0143(10) 0.0131(9) -0.0033(8) 0.0048(7) -0.0013(8)
N29 0.0116(8) 0.0117(8) 0.0099(8) 0.0007(7) 0.0033(6) 0.0000(7)
Cu 0.00952(12) 0.00965(13) 0.00860(12) -0.00035(9) 0.00286(9) -0.00162(9)
S1 0.0088(2) 0.0114(2) 0.0091(2) -0.00059(17) 0.00268(17) -0.00084(17)
O11 0.0132(7) 0.0114(7) 0.0112(6) -0.0003(6) -0.0002(5) -0.0034(6)
O12 0.0170(7) 0.0129(7) 0.0134(7) 0.0021(5) 0.0081(6) 0.0029(6)
O13 0.0099(7) 0.0224(8) 0.0155(7) -0.0013(6) 0.0038(5) 0.0029(6)
O14 0.0157(7) 0.0142(7) 0.0115(7) -0.0007(5) 0.0041(6) -0.0048(6)
O31 0.0410(11) 0.0272(10) 0.0495(12) 0.0060(9) 0.0269(10) -0.0051(8)
C32 0.0419(15) 0.0310(14) 0.0345(14) -0.0057(11) 0.0247(12) -0.0130(12)
O36 0.0449(12) 0.0245(10) 0.0632(14) 0.0045(9) 0.0271(11) 0.0088(9)
C37 0.0299(14) 0.0252(13) 0.0481(16) 0.0102(12) 0.0205(12) 0.0046(11)

loop_
_atom_type_symbol
_atom_type_description
_atom_type_scat_dispersion_real
_atom_type_scat_dispersion_imag
_atom_type_scat_source
C C 0.0033 0.0016 'International Tables Vol C Tables 4.2.6.8 and 6.1.1.4'
H H 0.0000 0.0000 'International Tables Vol C Tables 4.2.6.8 and 6.1.1.4'
N N 0.0061 0.0033 'International Tables Vol C Tables 4.2.6.8 and 6.1.1.4'
O O 0.0106 0.0060 'International Tables Vol C Tables 4.2.6.8 and 6.1.1.4'
S S 0.1246 0.1234 'International Tables Vol C Tables 4.2.6.8 and 6.1.1.4'
Cu Cu 0.3201 1.2651 'International Tables Vol C Tables 4.2.6.8 and 6.1.1.4'

loop_
_geom_angle_atom_site_label_1
_geom_angle_atom_site_label_2
_geom_angle_atom_site_label_3
_geom_angle
_geom_angle_site_symmetry_1
_geom_angle_site_symmetry_3
_geom_angle_publ_flag
C2 C1 C9 118.70(17) . . ?
C2 C1 C11 120.24(17) . . ?
C9 C1 C11 121.02(17) . . ?
C1 C2 C3 121.60(18) . . ?
C1 C2 N21 119.47(17) . . ?
C3 C2 N21 118.83(17) . . ?
C4 C3 C2 120.18(18) . . ?
C3 C4 C10 120.65(18) . . ?
C6 C5 C10 120.73(19) . . ?
C5 C6 C7 120.1(2) . . ?
C8 C7 C6 120.6(2) . . ?
C7 C8 C9 121.05(19) . . ?
C8 C9 C10 118.03(18) . . ?
C8 C9 C1 122.48(17) . . ?
C10 C9 C1 119.47(17) . . ?
C4 C10 C5 121.26(18) . . ?
C4 C10 C9 119.30(18) . . ?
C5 C10 C9 119.41(18) . . ?
C12 C11 C19 119.76(17) . . ?
C12 C11 C1 119.55(17) . . ?
C19 C11 C1 120.67(17) . . ?
C11 C12 C13 120.72(18) . . ?
C11 C12 N29 120.60(17) . . ?
C13 C12 N29 118.38(17) . . ?
C14 C13 C12 120.30(18) . . ?
C13 C14 C20 121.17(18) . . ?
C16 C15 C20 121.04(19) . . ?
C15 C16 C17 119.97(19) . . ?
C18 C17 C16 120.65(19) . . ?
C17 C18 C19 120.87(18) . . ?
C18 C19 C20 118.32(18) . . ?
C18 C19 C11 122.50(17) . . ?
C20 C19 C11 119.15(17) . . ?
C15 C20 C14 122.05(18) . . ?
C15 C20 C19 119.13(18) . . ?
C14 C20 C19 118.79(18) . . ?
C22 N21 C2 120.42(17) . . ?
C22 N21 Cu 114.20(13) . . ?
C2 N21 Cu 124.33(12) . . ?
N21 C22 C23 117.18(17) . . ?
N24 C23 C28 123.04(18) . . ?
N24 C23 C22 113.81(17) . . ?
C28 C23 C22 123.14(17) . . ?
C25 N24 C23 118.05(17) . . ?
C25 N24 Cu 127.31(13) . . ?
C23 N24 Cu 114.39(13) . . ?
N24 C25 C26 122.27(18) . . ?
C27 C26 C25 119.41(18) . . ?
C26 C27 C28 118.60(19) . . ?
C23 C28 C27 118.47(18) . . ?
C12 N29 Cu 106.92(12) . . ?
O11 Cu N24 89.94(6) . . ?
O11 Cu N29 93.15(6) . . ?
N24 Cu N29 161.59(7) . . ?
O11 Cu N21 158.74(6) . . ?
N24 Cu N21 79.90(6) . . ?
N29 Cu N21 91.01(7) . . ?
O11 Cu O12 107.04(6) . 3_656 ?
N24 Cu O12 101.45(6) . 3_656 ?
N29 Cu O12 95.00(6) . 3_656 ?
N21 Cu O12 93.33(6) . 3_656 ?
O14 S1 O13 111.22(9) . . ?
O14 S1 O12 110.84(8) . . ?
O13 S1 O12 109.09(8) . . ?
O14 S1 O11 109.97(8) . . ?
O13 S1 O11 107.37(8) . . ?
O12 S1 O11 108.25(8) . . ?
S1 O11 Cu 134.74(9) . . ?
S1 O12 Cu 125.22(8) . 3_656 ?

loop_
_geom_bond_atom_site_label_1
_geom_bond_atom_site_label_2
_geom_bond_distance
_geom_bond_site_symmetry_2
_geom_bond_publ_flag
C1 C2 1.381(3) . ?
C1 C9 1.427(3) . ?
C1 C11 1.498(3) . ?
C2 C3 1.415(3) . ?
C2 N21 1.426(2) . ?
C3 C4 1.359(3) . ?
C4 C10 1.416(3) . ?
C5 C6 1.365(3) . ?
C5 C10 1.417(3) . ?
C6 C7 1.410(3) . ?
C7 C8 1.366(3) . ?
C8 C9 1.420(3) . ?
C9 C10 1.427(3) . ?
C11 C12 1.372(3) . ?
C11 C19 1.432(3) . ?
C12 C13 1.421(3) . ?
C12 N29 1.427(2) . ?
C13 C14 1.357(3) . ?
C14 C20 1.419(3) . ?
C15 C16 1.364(3) . ?
C15 C20 1.416(3) . ?
C16 C17 1.409(3) . ?
C17 C18 1.367(3) . ?
C18 C19 1.420(3) . ?
C19 C20 1.425(3) . ?
N21 C22 1.278(3) . ?
N21 Cu 2.0460(16) . ?
C22 C23 1.462(3) . ?
C23 N24 1.355(2) . ?
C23 C28 1.378(3) . ?
N24 C25 1.333(3) . ?
N24 Cu 2.0045(16) . ?
C25 C26 1.391(3) . ?
C26 C27 1.383(3) . ?
C27 C28 1.395(3) . ?
N29 Cu 2.0232(17) . ?
Cu O11 1.9646(13) . ?
Cu O12 2.1305(14) 3_656 ?
S1 O14 1.4642(14) . ?
S1 O13 1.4695(14) . ?
S1 O12 1.4772(14) . ?
S1 O11 1.5055(14) . ?
O12 Cu 2.1305(14) 3_656 ?
O31 C32 1.410(3) . ?
O36 C37 1.419(3) . ?
